data_2102759
loop_
_publ_author_name
'Wardell, Solange M. S. V.'
'de Souza, Marcus V. N.'
'Wardell, James L.'
'Low, John N.'
'Glidewell, Christopher'

_publ_section_title
;
 Three isomeric 1-(2-chloronicotinoyl)-2-(nitrophenyl)hydrazines,
 including three polymorphs of
 1-(2-chloronicotinoyl)-2-(2-nitrophenyl)hydrazine: hydrogen-bonded
 supramolecular structures in two and three dimensions
;
_journal_coeditor_code WS5049
_journal_issue 1
_journal_name_full 'Acta Crystallographica Section B'
_journal_page_first 101
_journal_page_last 110
_journal_paper_doi 10.1107/S0108768106041358
_journal_volume 63
_journal_year 2007
_chemical_formula_moiety 'C12 H9 Cl N4 O3'
_chemical_formula_sum 'C12 H9 Cl N4 O3'
_chemical_formula_weight 292.68
_chemical_name_systematic
;
1-(2-chloronicotinoyl)-2-(3-nitrophenyl)hydrazine
;
_space_group_IT_number 14
_symmetry_cell_setting monoclinic
_symmetry_space_group_name_Hall '-P 2ybc'
_symmetry_space_group_name_H-M 'P 1 21/c 1'
_atom_sites_solution_hydrogens geom
_atom_sites_solution_primary direct
_atom_sites_solution_secondary difmap
_cell_angle_alpha 90.00
_cell_angle_beta 110.424(2)
_cell_angle_gamma 90.00
_cell_formula_units_Z 4
_cell_length_a 9.0691(3)
_cell_length_b 19.6472(5)
_cell_length_c 7.4302(3)
_cell_measurement_reflns_used 2846
_cell_measurement_temperature 120(2)
_cell_measurement_theta_max 27.54
_cell_measurement_theta_min 3.70
_cell_volume 1240.70(7)
_computing_cell_refinement 'DENZO (Otwinowski & Minor, 1997) & COLLECT'
_computing_data_collection 'COLLECT (Hooft, 1999)'
_computing_data_reduction 'DENZO & COLLECT'
_computing_molecular_graphics 'PLATON (Spek, 2003)'
_computing_publication_material 'SHELXL-97 and PRPKAPPA (Ferguson, 1999)'
_computing_structure_refinement 'OSCAIL and SHELXL-97 (Sheldrick, 1997)'
_computing_structure_solution 'OSCAIL (McArdle, 2003) and SHELXS-97 (Sheldrick, 1997)'
_diffrn_ambient_temperature 120(2)
_diffrn_detector_area_resol_mean 9.091
_diffrn_measured_fraction_theta_full 0.991
_diffrn_measured_fraction_theta_max 0.991
_diffrn_measurement_device_type 'Bruker-Nonius 95mm CCD camera on \k goniostat'
_diffrn_measurement_method '\f & \w scans'
_diffrn_radiation_monochromator graphite
_diffrn_radiation_source 'Bruker-Nonius FR591 rotating anode'
_diffrn_radiation_type 'Mo K\a'
_diffrn_radiation_wavelength 0.71073
_diffrn_reflns_av_R_equivalents 0.0430
_diffrn_reflns_av_sigmaI/netI 0.0382
_diffrn_reflns_limit_h_max 11
_diffrn_reflns_limit_h_min -11
_diffrn_reflns_limit_k_max 25
_diffrn_reflns_limit_k_min -25
_diffrn_reflns_limit_l_max 9
_diffrn_reflns_limit_l_min -9
_diffrn_reflns_number 14751
_diffrn_reflns_theta_full 27.54
_diffrn_reflns_theta_max 27.54
_diffrn_reflns_theta_min 3.70
_diffrn_standards_decay_% 0
_exptl_absorpt_coefficient_mu 0.322
_exptl_absorpt_correction_T_max 0.975
_exptl_absorpt_correction_T_min 0.899
_exptl_absorpt_correction_type multi-scan
_exptl_absorpt_process_details 'SADABS 2.10 (Sheldrick, 2003)'
_exptl_crystal_colour orange
_exptl_crystal_density_diffrn 1.567
_exptl_crystal_density_method 'not measured'
_exptl_crystal_description lath
_exptl_crystal_F_000 600
_exptl_crystal_size_max 0.34
_exptl_crystal_size_mid 0.22
_exptl_crystal_size_min 0.08
_refine_diff_density_max 0.295
_refine_diff_density_min -0.357
_refine_ls_extinction_method none
_refine_ls_goodness_of_fit_ref 1.035
_refine_ls_hydrogen_treatment constr
_refine_ls_matrix_type full
_refine_ls_number_parameters 181
_refine_ls_number_reflns 2846
_refine_ls_number_restraints 0
_refine_ls_restrained_S_all 1.035
_refine_ls_R_factor_all 0.0598
_refine_ls_R_factor_gt 0.0383
_refine_ls_shift/su_max 0.000
_refine_ls_shift/su_mean 0.000
_refine_ls_structure_factor_coef Fsqd
_refine_ls_weighting_details 'w=1/[\s^2^(Fo^2^)+(0.0408P)^2^+0.5906P] where P=(Fo^2^+2Fc^2^)/3'
_refine_ls_weighting_scheme calc
_refine_ls_wR_factor_gt 0.0870
_refine_ls_wR_factor_ref 0.0972
_reflns_number_gt 2179
_reflns_number_total 2846
_reflns_threshold_expression I>2\s(I)
_cod_data_source_file ws5049.cif
_cod_data_source_block II
_cod_depositor_comments
;
The following automatic conversions were performed:
'_exptl_absorpt_correction_type' value 'Multi-scan' changed to
'multi-scan' according to
'/home/saulius/struct/CIF-dictionaries/cif_core.dic' dictionary named
'cif_core.dic' version 2.4.1 from 2010-06-29.

Automatic conversion script
Id: cif_fix_enum 1527 2010-12-29 10:47:43Z saulius 

The following automatic conversions were performed:

'_exptl_absorpt_correction_type' value 'Multi-scan' changed to
'multi-scan' according to
/home/saulius/struct/CIF-dictionaries/cif_core.dic dictionary named
'cif_core.dic' version 2.4.1 from 2010-06-29.

Automatic conversion script
Id: cif_fix_values 1715 2011-07-08 13:25:40Z adriana 
;
_cod_original_sg_symbol_H-M 'P 21/c'
_cod_database_code 2102759

loop_
_symmetry_equiv_pos_as_xyz
'x, y, z'
'-x, y+1/2, -z+1/2'
'-x, -y, -z'
'x, -y+1/2, z+1/2'

loop_
_atom_site_type_symbol
_atom_site_label
_atom_site_fract_x
_atom_site_fract_y
_atom_site_fract_z
_atom_site_U_iso_or_equiv
_atom_site_adp_type
_atom_site_calc_flag
_atom_site_refinement_flags
_atom_site_occupancy
N N11 0.36899(17) 0.80745(7) 0.4421(2) 0.0233(3) Uani d . 1
C C12 0.3389(2) 0.74119(9) 0.4288(2) 0.0206(4) Uani d . 1
Cl Cl1 0.15503(5) 0.71722(2) 0.43272(7) 0.02811(14) Uani d . 1
C C13 0.44130(19) 0.69122(8) 0.4125(2) 0.0187(4) Uani d . 1
C C14 0.5866(2) 0.71285(9) 0.4090(2) 0.0226(4) Uani d . 1
C C15 0.6214(2) 0.78155(9) 0.4220(2) 0.0247(4) Uani d . 1
C C16 0.5094(2) 0.82676(9) 0.4376(2) 0.0248(4) Uani d . 1
C C17 0.40690(18) 0.61610(8) 0.4118(2) 0.0193(4) Uani d . 1
O O1 0.44131(15) 0.58397(6) 0.56164(17) 0.0255(3) Uani d . 1
N N17 0.34214(16) 0.58839(7) 0.2368(2) 0.0189(3) Uani d . 1
N N21 0.31788(16) 0.51815(7) 0.2151(2) 0.0193(3) Uani d . 1
C C21 0.18102(19) 0.49346(8) 0.2406(2) 0.0179(3) Uani d . 1
C C22 0.05760(19) 0.53618(9) 0.2356(2) 0.0200(4) Uani d . 1
C C23 -0.07730(19) 0.50727(9) 0.2484(2) 0.0225(4) Uani d . 1
N N23 -0.20544(17) 0.55395(9) 0.2445(2) 0.0310(4) Uani d . 1
O O2 -0.18025(16) 0.61564(7) 0.2464(2) 0.0391(4) Uani d . 1
O O3 -0.33072(16) 0.52980(8) 0.2403(2) 0.0492(4) Uani d . 1
C C24 -0.0974(2) 0.43853(10) 0.2659(2) 0.0281(4) Uani d . 1
C C25 0.0274(2) 0.39661(10) 0.2719(3) 0.0291(4) Uani d . 1
C C26 0.1649(2) 0.42346(9) 0.2603(2) 0.0232(4) Uani d . 1
H H14 0.6611 0.6807 0.3977 0.027 Uiso calc R 1
H H15 0.7199 0.7974 0.4203 0.030 Uiso calc R 1
H H16 0.5333 0.8740 0.4454 0.030 Uiso calc R 1
H H17 0.3273 0.6139 0.1346 0.023 Uiso d R 1
H H21 0.4033 0.4957 0.2825 0.023 Uiso d R 1
H H22 0.0657 0.5841 0.2237 0.024 Uiso calc R 1
H H24 -0.1923 0.4206 0.2736 0.034 Uiso calc R 1
H H25 0.0183 0.3488 0.2842 0.035 Uiso calc R 1
H H26 0.2492 0.3939 0.2657 0.028 Uiso calc R 1

loop_
_atom_site_aniso_label
_atom_site_aniso_U_11
_atom_site_aniso_U_22
_atom_site_aniso_U_33
_atom_site_aniso_U_12
_atom_site_aniso_U_13
_atom_site_aniso_U_23
N11 0.0309(8) 0.0173(7) 0.0203(7) 0.0021(6) 0.0072(6) -0.0006(6)
C12 0.0238(8) 0.0193(9) 0.0190(8) 0.0008(7) 0.0077(7) 0.0017(7)
Cl1 0.0240(2) 0.0257(2) 0.0380(3) 0.00334(18) 0.01498(19) 0.00187(19)
C13 0.0232(8) 0.0180(8) 0.0152(8) 0.0003(7) 0.0067(7) 0.0007(7)
C14 0.0250(9) 0.0237(9) 0.0209(9) 0.0012(7) 0.0103(7) -0.0002(7)
C15 0.0269(9) 0.0245(9) 0.0239(9) -0.0059(7) 0.0106(7) -0.0010(7)
C16 0.0349(10) 0.0183(9) 0.0202(9) -0.0047(7) 0.0083(7) -0.0001(7)
C17 0.0164(8) 0.0185(9) 0.0238(9) 0.0025(6) 0.0083(7) 0.0002(7)
O1 0.0339(7) 0.0198(6) 0.0213(7) 0.0025(5) 0.0076(5) 0.0033(5)
N17 0.0223(7) 0.0148(7) 0.0206(7) -0.0006(6) 0.0086(6) 0.0017(6)
N21 0.0181(7) 0.0153(7) 0.0248(8) 0.0011(5) 0.0079(6) 0.0004(6)
C21 0.0190(8) 0.0198(8) 0.0132(8) -0.0020(6) 0.0035(6) -0.0017(7)
C22 0.0203(8) 0.0218(9) 0.0168(8) 0.0003(7) 0.0053(7) 0.0012(7)
C23 0.0188(8) 0.0308(10) 0.0170(8) 0.0012(7) 0.0050(7) 0.0027(7)
N23 0.0215(8) 0.0470(11) 0.0266(9) 0.0064(7) 0.0110(7) 0.0084(8)
O2 0.0309(7) 0.0400(9) 0.0491(9) 0.0136(6) 0.0176(7) 0.0061(7)
O3 0.0231(7) 0.0684(11) 0.0633(11) 0.0039(7) 0.0241(7) 0.0200(9)
C24 0.0241(9) 0.0376(11) 0.0205(9) -0.0099(8) 0.0052(7) 0.0033(8)
C25 0.0337(10) 0.0222(9) 0.0287(10) -0.0085(8) 0.0074(8) -0.0005(8)
C26 0.0258(9) 0.0181(9) 0.0236(9) 0.0000(7) 0.0058(7) -0.0016(7)

loop_
_atom_type_symbol
_atom_type_description
_atom_type_scat_dispersion_real
_atom_type_scat_dispersion_imag
_atom_type_scat_source
C C 0.0033 0.0016 'International Tables Vol C Tables 4.2.6.8 and 6.1.1.4'
H H 0.0000 0.0000 'International Tables Vol C Tables 4.2.6.8 and 6.1.1.4'
Cl Cl 0.1484 0.1585 'International Tables Vol C Tables 4.2.6.8 and 6.1.1.4'
N N 0.0061 0.0033 'International Tables Vol C Tables 4.2.6.8 and 6.1.1.4'
O O 0.0106 0.0060 'International Tables Vol C Tables 4.2.6.8 and 6.1.1.4'

loop_
_geom_angle_atom_site_label_1
_geom_angle_atom_site_label_2
_geom_angle_atom_site_label_3
_geom_angle
_geom_angle_publ_flag
C12 N11 C16 116.65(15) no
N11 C12 C13 125.08(16) no
N11 C12 Cl1 115.93(13) no
C13 C12 Cl1 118.99(13) no
C12 C13 C14 116.93(15) no
C12 C13 C17 123.33(15) no
C14 C13 C17 119.62(15) no
C15 C14 C13 119.42(16) no
C15 C14 H14 120.3 no
C13 C14 H14 120.3 no
C14 C15 C16 118.41(16) no
C14 C15 H15 120.8 no
C16 C15 H15 120.8 no
N11 C16 C15 123.51(16) no
N11 C16 H16 118.2 no
C15 C16 H16 118.2 no
O1 C17 N17 124.05(15) no
O1 C17 C13 121.04(15) no
N17 C17 C13 114.87(14) no
C17 N17 N21 120.69(14) no
C17 N17 H17 119.3 no
N21 N17 H17 119.5 no
N17 N21 C21 115.86(13) no
N17 N21 H21 110.9 no
C21 N21 H21 113.2 no
C22 C21 C26 119.02(16) no
C22 C21 N21 121.94(15) no
C26 C21 N21 118.93(15) no
C23 C22 C21 118.31(16) no
C23 C22 H22 120.8 no
C21 C22 H22 120.8 no
C24 C23 C22 124.07(17) no
C24 C23 N23 118.91(16) no
C22 C23 N23 117.01(16) no
O3 N23 O2 123.31(17) no
O3 N23 C23 118.63(17) no
O2 N23 C23 118.06(15) no
C23 C24 C25 116.88(17) no
C23 C24 H24 121.6 no
C25 C24 H24 121.6 no
C26 C25 C24 120.94(17) no
C26 C25 H25 119.5 no
C24 C25 H25 119.5 no
C25 C26 C21 120.77(17) no
C25 C26 H26 119.6 no
C21 C26 H26 119.6 no

loop_
_geom_bond_atom_site_label_1
_geom_bond_atom_site_label_2
_geom_bond_distance
_geom_bond_publ_flag
N11 C12 1.327(2) no
N11 C16 1.340(2) no
C12 C13 1.386(2) no
C12 Cl1 1.7424(18) no
C13 C14 1.393(2) no
C13 C17 1.508(2) no
C14 C15 1.382(2) no
C14 H14 0.95 no
C15 C16 1.385(3) no
C15 H15 0.95 no
C16 H16 0.95 no
C17 O1 1.222(2) no
C17 N17 1.341(2) no
N17 N21 1.3978(18) no
N17 H17 0.8799 no
N21 C21 1.406(2) no
N21 H21 0.88 no
C21 C22 1.389(2) no
C21 C26 1.396(2) no
C22 C23 1.382(2) no
C22 H22 0.95 no
C23 C24 1.375(3) no
C23 N23 1.473(2) no
N23 O3 1.222(2) no
N23 O2 1.233(2) no
C24 C25 1.388(3) no
C24 H24 0.95 no
C25 C26 1.384(3) no
C25 H25 0.95 no
C26 H26 0.95 no

loop_
_geom_hbond_atom_site_label_D
_geom_hbond_atom_site_label_H
_geom_hbond_atom_site_label_A
_geom_hbond_site_symmetry_A
_geom_hbond_distance_DH
_geom_hbond_distance_HA
_geom_hbond_distance_DA
_geom_hbond_angle_DHA
_geom_hbond_publ_flag
N17 H17 N11 4_564 0.88 2.23 3.068(2) 160 no
N21 H21 O1 3_666 0.88 2.15 3.003(2) 162 no
C14 H14 O2 1_655 0.95 2.47 3.371(2) 158 no

loop_
_geom_torsion_atom_site_label_1
_geom_torsion_atom_site_label_2
_geom_torsion_atom_site_label_3
_geom_torsion_atom_site_label_4
_geom_torsion
_geom_torsion_publ_flag
C16 N11 C12 C13 0.6(2) no
C16 N11 C12 Cl1 -179.42(12) no
N11 C12 C13 C14 -0.3(2) no
Cl1 C12 C13 C14 179.68(12) no
N11 C12 C13 C17 175.53(16) no
Cl1 C12 C13 C17 -4.5(2) no
C12 C13 C14 C15 0.1(2) no
C17 C13 C14 C15 -175.90(15) no
C13 C14 C15 C16 -0.2(2) no
C12 N11 C16 C15 -0.7(2) no
C14 C15 C16 N11 0.5(3) no
C12 C13 C17 O1 -87.5(2) no
C14 C13 C17 O1 88.3(2) no
C12 C13 C17 N17 94.63(19) no
C14 C13 C17 N17 -89.62(19) no
O1 C17 N17 N21 -3.8(2) no
C13 C17 N17 N21 174.00(13) no
C17 N17 N21 C21 82.22(18) no
N17 N21 C21 C22 16.8(2) no
N17 N21 C21 C26 -167.05(14) no
C26 C21 C22 C23 -0.7(2) no
N21 C21 C22 C23 175.49(14) no
C21 C22 C23 C24 0.0(3) no
C21 C22 C23 N23 179.42(14) no
C24 C23 N23 O3 -6.2(2) no
C22 C23 N23 O3 174.33(16) no
C24 C23 N23 O2 173.49(16) no
C22 C23 N23 O2 -5.9(2) no
C22 C23 C24 C25 0.4(3) no
N23 C23 C24 C25 -179.02(15) no
C23 C24 C25 C26 -0.1(3) no
C24 C25 C26 C21 -0.5(3) no
C22 C21 C26 C25 0.9(2) no
N21 C21 C26 C25 -175.36(15) no

loop_
_cod_related_entry_id
_cod_related_entry_database
_cod_related_entry_code
1 ChemSpider 21140002
